data_2014891
loop_
_publ_author_name
'Glidewell, Christopher'
'Low, John N.'
'Skakle, Janet M. S.'
'Wardell, James L.'

_publ_section_title
;
 3-Iodoanilinium 2-carboxy-6-nitrobenzoate: a three-dimensional
 framework built from O---H&#x00B7;&#x00B7;&#x00B7;O and
 N---H&#x00B7;&#x00B7;&#x00B7;O hydrogen bonds and a two-centre
 iodo--nitro interaction
;
_journal_issue 4
_journal_name_full 'Acta Crystallographica Section C'
_journal_page_first o246
_journal_page_last o248
_journal_paper_doi 10.1107/S0108270105006013
_journal_volume 61
_journal_year 2005
_chemical_formula_iupac 'C6 H7 I N +, C8 H4 N O6 -'
_chemical_formula_moiety 'C6 H7 I N +, C8 H4 N O6 -'
_chemical_formula_sum 'C14 H11 I N2 O6'
_chemical_formula_weight 430.15
_chemical_name_systematic
;
3-Iodoanilinium 2-carboxy-6-nitrobenzoate
;
_space_group_IT_number 14
_symmetry_cell_setting monoclinic
_symmetry_space_group_name_Hall '-P 2ybc'
_symmetry_space_group_name_H-M 'P 1 21/c 1'
_atom_sites_solution_hydrogens geom
_atom_sites_solution_primary direct
_atom_sites_solution_secondary difmap
_cell_angle_alpha 90.00
_cell_angle_beta 113.3770(10)
_cell_angle_gamma 90.00
_cell_formula_units_Z 4
_cell_length_a 16.0068(10)
_cell_length_b 7.8616(5)
_cell_length_c 13.5718(9)
_cell_measurement_reflns_used 3603
_cell_measurement_temperature 291(2)
_cell_measurement_theta_max 27.50
_cell_measurement_theta_min 2.77
_cell_volume 1567.67(17)
_computing_cell_refinement 'SAINT (Bruker, 2000)'
_computing_data_collection 'SMART (Bruker, 1998)'
_computing_data_reduction SAINT
_computing_molecular_graphics 'PLATON (Spek, 2003)'
_computing_publication_material 'SHELXL97 and PRPKAPPA (Ferguson, 1999)'
_computing_structure_refinement 'SHELXL97 (Sheldrick, 1997)'
_computing_structure_solution 'SHELXS97 (Sheldrick, 1997)'
_diffrn_ambient_temperature 291(2)
_diffrn_measured_fraction_theta_full 1.000
_diffrn_measured_fraction_theta_max 1.000
_diffrn_measurement_device_type 'Bruker SMART 1000 CCD area-detector'
_diffrn_measurement_method \f-\w
_diffrn_radiation_monochromator graphite
_diffrn_radiation_source 'fine-focus sealed X-ray tube'
_diffrn_radiation_type 'Mo K\a'
_diffrn_radiation_wavelength 0.71073
_diffrn_reflns_av_R_equivalents 0.0365
_diffrn_reflns_av_sigmaI/netI 0.0372
_diffrn_reflns_limit_h_max 20
_diffrn_reflns_limit_h_min -13
_diffrn_reflns_limit_k_max 10
_diffrn_reflns_limit_k_min -10
_diffrn_reflns_limit_l_max 17
_diffrn_reflns_limit_l_min -17
_diffrn_reflns_number 11173
_diffrn_reflns_theta_full 27.50
_diffrn_reflns_theta_max 27.50
_diffrn_reflns_theta_min 2.77
_diffrn_standards_decay_% nil
_exptl_absorpt_coefficient_mu 2.075
_exptl_absorpt_correction_T_max 0.852
_exptl_absorpt_correction_T_min 0.424
_exptl_absorpt_correction_type multi-scan
_exptl_absorpt_process_details '(SADABS; Bruker, 2000)'
_exptl_crystal_colour colourless
_exptl_crystal_density_diffrn 1.823
_exptl_crystal_density_method 'not measured'
_exptl_crystal_description plate
_exptl_crystal_F_000 840
_exptl_crystal_size_max 0.50
_exptl_crystal_size_mid 0.10
_exptl_crystal_size_min 0.08
_refine_diff_density_max 0.891
_refine_diff_density_min -0.948
_refine_ls_extinction_method none
_refine_ls_goodness_of_fit_ref 0.948
_refine_ls_hydrogen_treatment constr
_refine_ls_matrix_type full
_refine_ls_number_parameters 210
_refine_ls_number_reflns 3603
_refine_ls_number_restraints 0
_refine_ls_restrained_S_all 0.948
_refine_ls_R_factor_all 0.0779
_refine_ls_R_factor_gt 0.0432
_refine_ls_shift/su_max 0.000
_refine_ls_shift/su_mean 0.000
_refine_ls_structure_factor_coef Fsqd
_refine_ls_weighting_details 'w=1/[\s^2^(Fo^2^)+(0.0656P)^2^] where P=(Fo^2^+2Fc^2^)/3'
_refine_ls_weighting_scheme calc
_refine_ls_wR_factor_gt 0.1022
_refine_ls_wR_factor_ref 0.1134
_reflns_number_gt 2253
_reflns_number_total 3603
_reflns_threshold_expression I>2\s(I)
_cod_data_source_file sk1819.cif
_cod_data_source_block I
_cod_depositor_comments
;
The following automatic conversions were performed:

'_exptl_absorpt_correction_type' value 'Multi-scan' changed to
'multi-scan' according to
/home/saulius/struct/CIF-dictionaries/cif_core.dic dictionary named
'cif_core.dic' version 2.4.1 from 2010-06-29.

Automatic conversion script
Id: cif_fix_values 1715 2011-07-08 13:25:40Z adriana 
;
_cod_original_sg_symbol_H-M 'P 21/c'
_cod_database_code 2014891
_cod_database_fobs_code 2014891

loop_
_symmetry_equiv_pos_as_xyz
'x, y, z'
'x, -y+1/2, z+1/2'
'-x, -y, -z'
'-x, y-1/2, -z-1/2'

loop_
_atom_site_label
_atom_site_fract_x
_atom_site_fract_y
_atom_site_fract_z
_atom_site_U_iso_or_equiv
_atom_site_adp_type
_atom_site_calc_flag
_atom_site_refinement_flags
_atom_site_occupancy
_atom_site_disorder_assembly
_atom_site_disorder_group
_atom_site_type_symbol
O11 0.4599(2) 1.1267(4) 0.5676(2) 0.0730(10) Uani d . 1 . . O
O12 0.47858(18) 0.9237(3) 0.68785(18) 0.0444(6) Uani d . 1 . . O
O21 0.37966(16) 0.5996(3) 0.70209(17) 0.0382(5) Uani d . 1 . . O
O22 0.43485(16) 0.5855(3) 0.57526(18) 0.0383(5) Uani d . 1 . . O
O31 0.2429(2) 0.4413(4) 0.5109(3) 0.0745(10) Uani d . 1 . . O
O32 0.1067(2) 0.5267(5) 0.4370(4) 0.1004(14) Uani d . 1 . . O
N31 0.1878(2) 0.5516(4) 0.4787(3) 0.0470(8) Uani d . 1 . . N
C1 0.3376(2) 0.9371(4) 0.5372(3) 0.0336(7) Uani d . 1 . . C
C2 0.3109(2) 0.7683(4) 0.5447(2) 0.0287(7) Uani d . 1 . . C
C3 0.2203(2) 0.7291(4) 0.4839(3) 0.0347(8) Uani d . 1 . . C
C4 0.1571(3) 0.8466(5) 0.4206(3) 0.0485(10) Uani d . 1 . . C
C5 0.1859(3) 1.0100(5) 0.4148(3) 0.0528(10) Uani d . 1 . . C
C6 0.2757(3) 1.0524(5) 0.4719(3) 0.0483(10) Uani d . 1 . . C
C11 0.4318(3) 1.0030(5) 0.5986(3) 0.0408(8) Uani d . 1 . . C
C21 0.3805(2) 0.6391(4) 0.6130(2) 0.0298(7) Uani d . 1 . . C
I43 0.04980(2) 0.70440(6) 0.12973(2) 0.07919(18) Uani d . 1 . . I
N41 0.41182(18) 0.6134(4) 0.3645(2) 0.0353(6) Uani d . 1 . . N
C41 0.3258(2) 0.5310(4) 0.2994(2) 0.0349(8) Uani d . 1 . . C
C42 0.2487(2) 0.6300(5) 0.2550(3) 0.0394(8) Uani d . 1 . . C
C43 0.1665(3) 0.5514(6) 0.1956(3) 0.0522(11) Uani d . 1 . . C
C44 0.1623(3) 0.3772(7) 0.1795(3) 0.0664(13) Uani d . 1 . . C
C45 0.2406(4) 0.2826(6) 0.2226(4) 0.0673(14) Uani d . 1 . . C
C46 0.3238(3) 0.3574(5) 0.2847(3) 0.0494(10) Uani d . 1 . . C
H4 0.0966 0.8157 0.3829 0.058 Uiso calc R 1 . . H
H5 0.1449 1.0910 0.3727 0.063 Uiso calc R 1 . . H
H6 0.2950 1.1622 0.4662 0.058 Uiso calc R 1 . . H
H12 0.5223 0.9822 0.7245 0.067 Uiso calc R 1 . . H
H41A 0.4160 0.6247 0.4315 0.053 Uiso calc R 1 . . H
H41B 0.4140 0.7156 0.3374 0.053 Uiso calc R 1 . . H
H41C 0.4579 0.5502 0.3642 0.053 Uiso calc R 1 . . H
H42 0.2517 0.7472 0.2649 0.047 Uiso calc R 1 . . H
H44 0.1070 0.3248 0.1399 0.080 Uiso calc R 1 . . H
H45 0.2381 0.1660 0.2102 0.081 Uiso calc R 1 . . H
H46 0.3764 0.2922 0.3152 0.059 Uiso calc R 1 . . H

loop_
_atom_site_aniso_label
_atom_site_aniso_U_11
_atom_site_aniso_U_22
_atom_site_aniso_U_33
_atom_site_aniso_U_12
_atom_site_aniso_U_13
_atom_site_aniso_U_23
O11 0.077(2) 0.0629(19) 0.0600(17) -0.0317(18) 0.0076(17) 0.0165(15)
O12 0.0442(15) 0.0454(15) 0.0342(12) -0.0125(11) 0.0055(12) -0.0010(11)
O21 0.0377(13) 0.0448(14) 0.0312(11) 0.0087(11) 0.0127(10) 0.0082(10)
O22 0.0368(13) 0.0457(14) 0.0343(11) 0.0117(11) 0.0161(11) 0.0026(10)
O31 0.061(2) 0.0398(17) 0.100(2) -0.0042(15) 0.0079(19) 0.0005(16)
O32 0.043(2) 0.078(2) 0.159(4) -0.0221(17) 0.019(2) -0.006(2)
N31 0.0415(19) 0.048(2) 0.0468(17) -0.0071(16) 0.0126(16) -0.0063(15)
C1 0.0390(18) 0.0316(19) 0.0304(15) 0.0013(15) 0.0139(15) -0.0001(13)
C2 0.0313(17) 0.0326(18) 0.0227(14) 0.0062(13) 0.0113(13) 0.0000(12)
C3 0.0320(17) 0.040(2) 0.0299(15) 0.0007(15) 0.0096(14) -0.0027(14)
C4 0.0324(19) 0.065(3) 0.042(2) 0.0108(18) 0.0081(17) 0.0004(18)
C5 0.051(2) 0.051(2) 0.051(2) 0.024(2) 0.015(2) 0.0166(19)
C6 0.060(3) 0.032(2) 0.053(2) 0.0092(18) 0.023(2) 0.0083(17)
C11 0.049(2) 0.036(2) 0.0370(18) -0.0059(17) 0.0170(17) -0.0057(15)
C21 0.0285(16) 0.0279(17) 0.0292(15) -0.0015(13) 0.0075(14) -0.0018(13)
I43 0.03459(18) 0.1417(4) 0.0517(2) 0.01097(17) 0.00697(14) 0.00028(18)
N41 0.0317(14) 0.0395(16) 0.0351(14) 0.0021(13) 0.0138(12) 0.0012(12)
C41 0.0327(17) 0.044(2) 0.0285(15) -0.0014(15) 0.0130(14) 0.0008(14)
C42 0.0360(18) 0.053(2) 0.0304(16) 0.0004(17) 0.0142(15) 0.0021(15)
C43 0.037(2) 0.083(3) 0.0337(18) -0.008(2) 0.0108(17) 0.0003(19)
C44 0.059(3) 0.085(4) 0.045(2) -0.029(3) 0.010(2) -0.014(2)
C45 0.086(4) 0.053(3) 0.056(3) -0.020(3) 0.021(3) -0.008(2)
C46 0.062(3) 0.040(2) 0.044(2) 0.0012(19) 0.019(2) 0.0014(17)

loop_
_atom_type_symbol
_atom_type_description
_atom_type_scat_dispersion_real
_atom_type_scat_dispersion_imag
_atom_type_scat_source
C C 0.0033 0.0016 'International Tables Vol C Tables 4.2.6.8 and 6.1.1.4'
H H 0.0000 0.0000 'International Tables Vol C Tables 4.2.6.8 and 6.1.1.4'
I I -0.4742 1.8119 'International Tables Vol C Tables 4.2.6.8 and 6.1.1.4'
N N 0.0061 0.0033 'International Tables Vol C Tables 4.2.6.8 and 6.1.1.4'
O O 0.0106 0.0060 'International Tables Vol C Tables 4.2.6.8 and 6.1.1.4'

loop_
_geom_angle_atom_site_label_1
_geom_angle_atom_site_label_2
_geom_angle_atom_site_label_3
_geom_angle
_geom_angle_publ_flag
C6 C1 C2 120.3(3) no
C6 C1 C11 116.1(3) no
C2 C1 C11 123.6(3) no
O11 C11 O12 123.4(4) no
O11 C11 C1 120.9(3) no
O12 C11 C1 115.6(3) no
C11 O12 H12 109.5 no
C3 C2 C1 116.2(3) no
C3 C2 C21 123.6(3) no
C1 C2 C21 120.1(3) no
O22 C21 O21 126.2(3) no
O22 C21 C2 115.9(3) no
O21 C21 C2 117.9(3) no
C4 C3 C2 123.6(3) no
C4 C3 N31 116.2(3) no
C2 C3 N31 120.1(3) no
O31 N31 O32 123.8(4) no
O31 N31 C3 118.2(3) no
O32 N31 C3 117.8(3) no
C5 C4 C3 118.5(4) no
C5 C4 H4 120.7 no
C3 C4 H4 120.7 no
C6 C5 C4 119.5(3) no
C6 C5 H5 120.2 no
C4 C5 H5 120.2 no
C1 C6 C5 121.8(4) no
C1 C6 H6 119.1 no
C5 C6 H6 119.1 no
C46 C41 C42 122.0(3) no
C46 C41 N41 119.3(3) no
C42 C41 N41 118.7(3) no
C41 N41 H41A 109.5 no
C41 N41 H41B 109.5 no
H41A N41 H41B 109.5 no
C41 N41 H41C 109.5 no
H41A N41 H41C 109.5 no
H41B N41 H41C 109.5 no
C41 C42 C43 118.8(4) no
C41 C42 H42 120.6 no
C43 C42 H42 120.6 no
C44 C43 C42 120.5(4) no
C44 C43 I43 121.4(3) no
C42 C43 I43 118.1(3) no
C45 C44 C43 119.3(4) no
C45 C44 H44 120.3 no
C43 C44 H44 120.3 no
C44 C45 C46 121.4(4) no
C44 C45 H45 119.3 no
C46 C45 H45 119.3 no
C41 C46 C45 117.9(4) no
C41 C46 H46 121.1 no
C45 C46 H46 121.1 no

loop_
_geom_bond_atom_site_label_1
_geom_bond_atom_site_label_2
_geom_bond_site_symmetry_2
_geom_bond_distance
_geom_bond_publ_flag
C1 C6 . 1.376(5) no
C1 C2 . 1.410(5) no
C1 C11 . 1.496(5) no
C11 O11 . 1.214(4) y
C11 O12 . 1.302(4) y
O12 H12 . 0.82 no
C2 C3 . 1.388(5) no
C2 C21 . 1.522(4) no
C21 O21 . 1.253(4) y
C21 O22 . 1.245(4) y
C3 C4 . 1.388(5) no
C3 N31 . 1.481(5) no
N31 O31 . 1.190(4) no
N31 O32 . 1.209(4) no
C4 C5 . 1.377(6) no
C4 H4 . 0.93 no
C5 C6 . 1.376(6) no
C5 H5 . 0.93 no
C6 H6 . 0.93 no
C41 C46 . 1.378(5) no
C41 C42 . 1.380(5) no
C41 N41 . 1.459(4) no
N41 H41A . 0.89 no
N41 H41B . 0.89 no
N41 H41C . 0.89 no
C42 C43 . 1.386(5) no
C42 H42 . 0.93 no
C43 C44 . 1.384(7) no
C43 I43 . 2.099(4) no
C44 C45 . 1.373(7) no
C44 H44 . 0.93 no
C45 C46 . 1.392(7) no
C45 H45 . 0.93 no
C46 H46 . 0.93 no

loop_
_geom_hbond_atom_site_label_D
_geom_hbond_atom_site_label_H
_geom_hbond_atom_site_label_A
_geom_hbond_site_symmetry_A
_geom_hbond_distance_DH
_geom_hbond_distance_HA
_geom_hbond_distance_DA
_geom_hbond_angle_DHA
_geom_hbond_publ_flag
O12 H12 O21 4_667 0.82 1.75 2.570(3) 176 y
N41 H41A O22 . 0.89 1.88 2.745(4) 164 y
N41 H41B O21 2_564 0.89 2.23 3.052(4) 153 y
N41 H41C O22 3_666 0.89 1.91 2.747(4) 156 y

loop_
_geom_torsion_atom_site_label_1
_geom_torsion_atom_site_label_2
_geom_torsion_atom_site_label_3
_geom_torsion_atom_site_label_4
_geom_torsion
_geom_torsion_publ_flag
C6 C1 C11 O11 -23.6(5) no
C2 C1 C11 O11 157.3(4) y
C6 C1 C11 O12 153.6(3) no
C2 C1 C11 O12 -25.5(5) no
C6 C1 C2 C3 -0.4(5) no
C11 C1 C2 C3 178.7(3) no
C6 C1 C2 C21 177.3(3) no
C11 C1 C2 C21 -3.7(5) no
C3 C2 C21 O22 103.3(4) no
C1 C2 C21 O22 -74.1(4) no
C3 C2 C21 O21 -78.3(4) no
C1 C2 C21 O21 104.2(4) y
C1 C2 C3 C4 -1.7(5) no
C21 C2 C3 C4 -179.2(3) no
C1 C2 C3 N31 174.4(3) no
C21 C2 C3 N31 -3.1(5) no
C4 C3 N31 O31 163.0(4) no
C2 C3 N31 O31 -13.4(5) y
C4 C3 N31 O32 -13.3(5) no
C2 C3 N31 O32 170.3(4) no
C2 C3 C4 C5 2.1(6) no
N31 C3 C4 C5 -174.2(3) no
C3 C4 C5 C6 -0.3(6) no
C2 C1 C6 C5 2.0(6) no
C11 C1 C6 C5 -177.1(4) no
C4 C5 C6 C1 -1.7(6) no
C46 C41 C42 C43 1.2(5) no
N41 C41 C42 C43 -178.3(3) no
C41 C42 C43 C44 -1.1(5) no
C41 C42 C43 I43 179.6(2) no
C42 C43 C44 C45 -0.3(6) no
I43 C43 C44 C45 178.9(3) no
C43 C44 C45 C46 1.8(7) no
C42 C41 C46 C45 0.2(6) no
N41 C41 C46 C45 179.7(3) no
C44 C45 C46 C41 -1.7(7) no

loop_
_cod_related_entry_id
_cod_related_entry_database
_cod_related_entry_code
1 ChemSpider 21133894
